data_7046095
loop_
_publ_author_name
'Stanje, B.'
'Traar, P.'
'Schachner, J. A.'
'Belaj, F.'
'M\"osch-Zanetti, N C'

_publ_section_title
;
 Iron catalyzed oxidation of benzylic alcohols to benzoic acids.
;
_journal_issue 18
_journal_name_full 'Dalton transactions (Cambridge, England : 2003)'
_journal_page_first 6412
_journal_page_last 6420
_journal_paper_doi 10.1039/c8dt00819a
_journal_volume 47
_journal_year 2018
_chemical_compound_source 'synthetical product'
_chemical_formula_moiety 'C40 H36 Fe2 N8 O5'
_chemical_formula_sum 'C40 H36 Fe2 N8 O5'
_chemical_formula_weight 820.47
_chemical_name_common ' (m2-oxo)-bis(bis(2-(1-methyl-1H-pyrazol-3-yl)phenolato-N,O)-iron(III))'
_chemical_name_systematic ' (m2-oxo)-bis(bis(2-(1-methyl-1H-pyrazol-3-yl)phenolato-N,O)-iron(III))'
_space_group_crystal_system orthorhombic
_space_group_IT_number 61
_space_group_name_Hall '-P 2ac 2ab'
_space_group_name_H-M_alt 'P b c a'
_symmetry_space_group_name_Hall '-P 2ac 2ab'
_symmetry_space_group_name_H-M 'P b c a'
_atom_sites_solution_hydrogens geom
_atom_sites_solution_primary direct
_atom_sites_solution_secondary difmap
_audit_creation_method 'manual edited SHELXL-2014/6.cif file'
_audit_update_record
;
2015-02-06 deposited with the CCDC.
2018-04-19 downloaded from the CCDC.
;
_cell_angle_alpha 90
_cell_angle_beta 90
_cell_angle_gamma 90
_cell_formula_units_Z 8
_cell_length_a 18.4514(10)
_cell_length_b 19.5777(11)
_cell_length_c 20.1490(11)
_cell_measurement_reflns_used 8833
_cell_measurement_temperature 100(2)
_cell_measurement_theta_max 30.60
_cell_measurement_theta_min 2.31
_cell_volume 7278.5(7)
_computing_cell_refinement 'Bruker SAINT'
_computing_data_collection 'Bruker APEX2'
_computing_data_reduction 'Bruker SAINT'
_computing_molecular_graphics 'modified ORTEP (Johnson, 1965)'
_computing_publication_material 'SHELXL-2014/6 (Sheldrick, 2014)'
_computing_structure_refinement 'SHELXL-2014/6 (Sheldrick, 2014)'
_computing_structure_solution 'SHELXS-97 (Sheldrick, 2008)'
_diffrn_ambient_temperature 100(2)
_diffrn_measured_fraction_theta_full 0.999
_diffrn_measured_fraction_theta_max 0.999
_diffrn_measurement_device_type 'Bruker APEX-II CCD'
_diffrn_measurement_method '\f and \w scans'
_diffrn_radiation_monochromator graphite
_diffrn_radiation_source 'fine-focus sealed tube'
_diffrn_radiation_type MoK\a
_diffrn_radiation_wavelength 0.71073
_diffrn_reflns_av_R_equivalents 0.0286
_diffrn_reflns_av_unetI/netI 0.0349
_diffrn_reflns_Laue_measured_fraction_full 0.999
_diffrn_reflns_Laue_measured_fraction_max 0.999
_diffrn_reflns_limit_h_max 19
_diffrn_reflns_limit_h_min -25
_diffrn_reflns_limit_k_max 14
_diffrn_reflns_limit_k_min -27
_diffrn_reflns_limit_l_max 28
_diffrn_reflns_limit_l_min -27
_diffrn_reflns_number 31306
_diffrn_reflns_point_group_measured_fraction_full 0.999
_diffrn_reflns_point_group_measured_fraction_max 0.999
_diffrn_reflns_theta_full 30.00
_diffrn_reflns_theta_max 30.00
_diffrn_reflns_theta_min 2.02
_exptl_absorpt_coefficient_mu 0.855
_exptl_absorpt_correction_T_max 1.000
_exptl_absorpt_correction_T_min 0.762
_exptl_absorpt_correction_type multi-scan
_exptl_absorpt_process_details 'Bruker SADABS'
_exptl_crystal_colour red
_exptl_crystal_density_diffrn 1.497
_exptl_crystal_description block
_exptl_crystal_F_000 3392
_exptl_crystal_size_max 0.280
_exptl_crystal_size_mid 0.210
_exptl_crystal_size_min 0.170
_refine_diff_density_max 0.416
_refine_diff_density_min -0.455
_refine_diff_density_rms 0.065
_refine_ls_extinction_method none
_refine_ls_goodness_of_fit_ref 1.010
_refine_ls_hydrogen_treatment refU
_refine_ls_matrix_type full
_refine_ls_number_parameters 512
_refine_ls_number_reflns 10603
_refine_ls_number_restraints 0
_refine_ls_restrained_S_all 1.010
_refine_ls_R_factor_all 0.0566
_refine_ls_R_factor_gt 0.0355
_refine_ls_shift/su_max 0.004
_refine_ls_shift/su_mean 0.000
_refine_ls_structure_factor_coef Fsqd
_refine_ls_weighting_details 'w=1/[\s^2^(Fo^2^)+(0.0434P)^2^+2.5747P] where P=(Fo^2^+2Fc^2^)/3'
_refine_ls_weighting_scheme calc
_refine_ls_wR_factor_gt 0.0823
_refine_ls_wR_factor_ref 0.0910
_reflns_Friedel_coverage 0.000
_reflns_number_gt 7956
_reflns_number_total 10603
_reflns_threshold_expression 'I > 2\s(I)'
_cod_data_source_file c8dt00819a2.cif
_cod_data_source_block BSK8_3
_cod_depositor_comments 'Adding full bibliography for 7046094--7046095.cif.'
_cod_database_code 7046095
_shelx_space_group_comment
;
The symmetry employed for this shelxl refinement is uniquely defined
by the following loop, which should always be used as a source of
symmetry information in preference to the above space-group names.
They are only intended as comments.
;
_shelx_estimated_absorpt_t_min 0.796
_shelx_estimated_absorpt_t_max 0.868
_shelxl_version_number 2014/6

loop_
_space_group_symop_operation_xyz
'x, y, z'
'-x+1/2, -y, z+1/2'
'-x, y+1/2, -z+1/2'
'x+1/2, -y+1/2, -z'
'-x, -y, -z'
'x-1/2, y, -z-1/2'
'x, -y-1/2, z-1/2'
'-x-1/2, y-1/2, z'

loop_
_atom_site_label
_atom_site_type_symbol
_atom_site_fract_x
_atom_site_fract_y
_atom_site_fract_z
_atom_site_U_iso_or_equiv
_atom_site_adp_type
_atom_site_occupancy
_atom_site_site_symmetry_order
_atom_site_calc_flag
_atom_site_refinement_flags_posn
_atom_site_refinement_flags_adp
O1 O 0.50418(5) 0.73977(6) 0.62499(5) 0.0190(2) Uani 1 1 d . .
Fe1 Fe 0.43991(2) 0.74184(2) 0.55848(2) 0.01231(6) Uani 1 1 d . .
C11 C 0.38224(10) 0.86549(9) 0.66413(9) 0.0273(4) Uani 1 1 d . .
H111 H 0.3616 0.9009 0.6929 0.059(5) Uiso 1 1 calc R U
H112 H 0.3849 0.8826 0.6185 0.059(5) Uiso 1 1 calc R U
H113 H 0.4310 0.8537 0.6796 0.059(5) Uiso 1 1 calc R U
N11 N 0.33623(7) 0.80473(7) 0.66618(7) 0.0205(3) Uani 1 1 d . .
N12 N 0.34831(7) 0.75153(6) 0.62400(7) 0.0164(3) Uani 1 1 d . .
C13 C 0.30010(8) 0.70264(8) 0.64120(7) 0.0156(3) Uani 1 1 d . .
C14 C 0.25752(9) 0.72576(9) 0.69487(8) 0.0211(3) Uani 1 1 d . .
H14 H 0.2198 0.7016 0.7169 0.029(4) Uiso 1 1 calc R U
C15 C 0.28197(9) 0.79033(10) 0.70856(9) 0.0239(4) Uani 1 1 d . .
H15 H 0.2638 0.8198 0.7421 0.029(4) Uiso 1 1 calc R U
O21 O 0.39297(6) 0.66025(6) 0.52931(6) 0.0189(2) Uani 1 1 d . .
C21 C 0.34058(8) 0.61977(8) 0.55173(8) 0.0161(3) Uani 1 1 d . .
C22 C 0.29481(8) 0.63713(8) 0.60584(8) 0.0164(3) Uani 1 1 d . .
C23 C 0.24089(9) 0.59040(9) 0.62530(9) 0.0254(4) Uani 1 1 d . .
H23 H 0.2108 0.6012 0.6621 0.031(3) Uiso 1 1 calc R U
C24 C 0.23036(10) 0.52917(10) 0.59237(11) 0.0326(4) Uani 1 1 d . .
H24 H 0.1935 0.4985 0.6064 0.031(3) Uiso 1 1 calc R U
C25 C 0.27418(10) 0.51289(9) 0.53860(10) 0.0283(4) Uani 1 1 d . .
H25 H 0.2669 0.4712 0.5155 0.031(3) Uiso 1 1 calc R U
C26 C 0.32844(9) 0.55724(8) 0.51854(9) 0.0209(3) Uani 1 1 d . .
H26 H 0.3581 0.5454 0.4817 0.031(3) Uiso 1 1 calc R U
C31 C 0.55884(9) 0.61767(8) 0.51693(9) 0.0220(3) Uani 1 1 d . .
H311 H 0.5963 0.5846 0.5046 0.032(3) Uiso 1 1 calc R U
H312 H 0.5109 0.5980 0.5085 0.032(3) Uiso 1 1 calc R U
H313 H 0.5634 0.6289 0.5641 0.032(3) Uiso 1 1 calc R U
N31 N 0.56761(7) 0.67941(7) 0.47757(7) 0.0175(3) Uani 1 1 d . .
N32 N 0.52071(7) 0.73296(6) 0.48385(6) 0.0149(2) Uani 1 1 d . .
C33 C 0.54438(8) 0.78173(8) 0.44169(7) 0.0152(3) Uani 1 1 d . .
C34 C 0.60642(9) 0.75795(9) 0.40797(9) 0.0219(3) Uani 1 1 d . .
H34 H 0.6339 0.7817 0.3754 0.032(4) Uiso 1 1 calc R U
C35 C 0.61891(9) 0.69339(9) 0.43200(9) 0.0223(3) Uani 1 1 d . .
H35 H 0.6571 0.6638 0.4188 0.032(4) Uiso 1 1 calc R U
O41 O 0.41784(6) 0.82722(6) 0.51864(6) 0.0191(2) Uani 1 1 d . .
C41 C 0.44982(8) 0.86885(8) 0.47506(8) 0.0157(3) Uani 1 1 d . .
C42 C 0.50949(8) 0.84885(8) 0.43534(8) 0.0164(3) Uani 1 1 d . .
C43 C 0.53687(9) 0.89570(9) 0.38867(9) 0.0233(4) Uani 1 1 d . .
H43 H 0.5761 0.8824 0.3610 0.032(3) Uiso 1 1 calc R U
C44 C 0.50818(10) 0.96082(10) 0.38201(9) 0.0293(4) Uani 1 1 d . .
H44 H 0.5275 0.9916 0.3501 0.032(3) Uiso 1 1 calc R U
C45 C 0.45095(10) 0.98062(9) 0.42235(9) 0.0268(4) Uani 1 1 d . .
H45 H 0.4315 1.0254 0.4185 0.032(3) Uiso 1 1 calc R U
C46 C 0.42209(9) 0.93543(8) 0.46818(9) 0.0208(3) Uani 1 1 d . .
H46 H 0.3829 0.9496 0.4955 0.032(3) Uiso 1 1 calc R U
Fe2 Fe 0.56860(2) 0.73764(2) 0.69134(2) 0.01206(6) Uani 1 1 d . .
C51 C 0.43521(9) 0.62854(8) 0.73963(9) 0.0205(3) Uani 1 1 d . .
H511 H 0.3946 0.6002 0.7547 0.033(3) Uiso 1 1 calc R U
H512 H 0.4808 0.6042 0.7473 0.033(3) Uiso 1 1 calc R U
H513 H 0.4299 0.6381 0.6921 0.033(3) Uiso 1 1 calc R U
N51 N 0.43562(7) 0.69253(7) 0.77640(7) 0.0173(3) Uani 1 1 d . .
N52 N 0.48753(7) 0.74100(6) 0.76634(6) 0.0147(2) Uani 1 1 d . .
C53 C 0.47030(8) 0.79377(8) 0.80698(8) 0.0170(3) Uani 1 1 d . .
C54 C 0.40745(9) 0.77744(9) 0.84353(8) 0.0229(3) Uani 1 1 d . .
H54 H 0.3836 0.8050 0.8756 0.030(4) Uiso 1 1 calc R U
C55 C 0.38796(9) 0.71302(9) 0.82275(8) 0.0229(4) Uani 1 1 d . .
H55 H 0.3477 0.6874 0.8385 0.030(4) Uiso 1 1 calc R U
O61 O 0.60445(6) 0.81878(6) 0.73124(6) 0.0208(2) Uani 1 1 d . .
C61 C 0.57897(9) 0.86523(8) 0.77411(8) 0.0184(3) Uani 1 1 d . .
C62 C 0.51381(9) 0.85634(8) 0.81021(8) 0.0188(3) Uani 1 1 d . .
C63 C 0.49153(10) 0.90885(9) 0.85346(9) 0.0276(4) Uani 1 1 d . .
H63 H 0.4472 0.9040 0.8770 0.038(3) Uiso 1 1 calc R U
C64 C 0.53267(12) 0.96736(9) 0.86248(10) 0.0340(5) Uani 1 1 d . .
H64 H 0.5164 1.0022 0.8917 0.038(3) Uiso 1 1 calc R U
C65 C 0.59745(12) 0.97468(9) 0.82876(10) 0.0315(4) Uani 1 1 d . .
H65 H 0.6265 1.0141 0.8359 0.038(3) Uiso 1 1 calc R U
C66 C 0.62018(10) 0.92467(8) 0.78448(9) 0.0248(4) Uani 1 1 d . .
H66 H 0.6643 0.9307 0.7609 0.038(3) Uiso 1 1 calc R U
C71 C 0.63748(10) 0.85101(8) 0.57996(9) 0.0247(4) Uani 1 1 d . .
H711 H 0.6596 0.8822 0.5477 0.035(3) Uiso 1 1 calc R U
H712 H 0.6372 0.8725 0.6239 0.035(3) Uiso 1 1 calc R U
H713 H 0.5876 0.8408 0.5664 0.035(3) Uiso 1 1 calc R U
N71 N 0.67922(7) 0.78777(7) 0.58268(7) 0.0206(3) Uani 1 1 d . .
N72 N 0.66098(7) 0.73686(6) 0.62566(7) 0.0161(3) Uani 1 1 d . .
C73 C 0.70703(8) 0.68490(8) 0.61251(8) 0.0168(3) Uani 1 1 d . .
C74 C 0.75459(9) 0.70398(10) 0.56089(8) 0.0242(4) Uani 1 1 d . .
H74 H 0.7923 0.6773 0.5420 0.035(4) Uiso 1 1 calc R U
C75 C 0.73483(9) 0.76915(10) 0.54373(9) 0.0264(4) Uani 1 1 d . .
H75 H 0.7567 0.7963 0.5102 0.035(4) Uiso 1 1 calc R U
O81 O 0.60473(6) 0.65116(6) 0.72006(6) 0.0199(2) Uani 1 1 d . .
C81 C 0.64892(8) 0.60390(8) 0.69513(8) 0.0170(3) Uani 1 1 d . .
C82 C 0.70202(8) 0.61857(8) 0.64633(8) 0.0181(3) Uani 1 1 d . .
C83 C 0.74980(10) 0.56649(10) 0.62693(9) 0.0306(4) Uani 1 1 d . .
H83 H 0.7871 0.5766 0.5959 0.042(3) Uiso 1 1 calc R U
C84 C 0.74407(13) 0.50132(11) 0.65168(11) 0.0460(6) Uani 1 1 d . .
H84 H 0.7772 0.4669 0.6379 0.042(3) Uiso 1 1 calc R U
C85 C 0.68974(13) 0.48603(10) 0.69678(10) 0.0401(5) Uani 1 1 d . .
H85 H 0.6843 0.4406 0.7125 0.042(3) Uiso 1 1 calc R U
C86 C 0.64334(10) 0.53675(9) 0.71905(9) 0.0262(4) Uani 1 1 d . .
H86 H 0.6072 0.5259 0.7510 0.042(3) Uiso 1 1 calc R U

loop_
_atom_site_aniso_label
_atom_site_aniso_U_11
_atom_site_aniso_U_22
_atom_site_aniso_U_33
_atom_site_aniso_U_23
_atom_site_aniso_U_13
_atom_site_aniso_U_12
O1 0.0143(5) 0.0298(6) 0.0129(5) -0.0011(5) -0.0030(4) 0.0006(4)
Fe1 0.01011(10) 0.01566(10) 0.01115(11) 0.00014(8) -0.00001(8) -0.00038(7)
C11 0.0366(10) 0.0206(8) 0.0247(9) -0.0061(7) 0.0061(8) -0.0016(7)
N11 0.0212(7) 0.0215(7) 0.0187(7) -0.0048(6) 0.0035(6) 0.0023(5)
N12 0.0164(6) 0.0178(6) 0.0150(6) -0.0018(5) 0.0017(5) 0.0015(5)
C13 0.0102(6) 0.0236(7) 0.0129(7) 0.0034(6) -0.0015(5) 0.0013(5)
C14 0.0139(7) 0.0353(9) 0.0141(7) 0.0019(7) 0.0018(6) 0.0005(6)
C15 0.0192(8) 0.0357(10) 0.0168(8) -0.0039(7) 0.0027(6) 0.0060(7)
O21 0.0167(5) 0.0203(5) 0.0196(6) -0.0024(5) 0.0043(4) -0.0041(4)
C21 0.0124(7) 0.0180(7) 0.0180(7) 0.0037(6) -0.0046(6) -0.0003(5)
C22 0.0117(7) 0.0204(7) 0.0170(7) 0.0043(6) -0.0030(6) -0.0005(5)
C23 0.0189(8) 0.0309(9) 0.0264(9) 0.0038(8) 0.0028(7) -0.0058(7)
C24 0.0277(9) 0.0303(10) 0.0399(11) 0.0053(9) 0.0016(8) -0.0146(7)
C25 0.0292(9) 0.0209(8) 0.0349(11) -0.0010(8) -0.0062(8) -0.0078(7)
C26 0.0206(8) 0.0187(7) 0.0235(8) 0.0002(7) -0.0043(7) -0.0009(6)
C31 0.0230(8) 0.0201(7) 0.0230(8) -0.0013(7) -0.0014(7) 0.0051(6)
N31 0.0146(6) 0.0205(6) 0.0174(6) -0.0034(5) 0.0000(5) 0.0031(5)
N32 0.0130(6) 0.0169(6) 0.0147(6) -0.0021(5) -0.0005(5) 0.0016(5)
C33 0.0128(7) 0.0223(7) 0.0106(7) -0.0016(6) -0.0003(5) -0.0039(5)
C34 0.0170(7) 0.0290(8) 0.0197(8) -0.0052(7) 0.0051(6) -0.0038(6)
C35 0.0142(7) 0.0292(8) 0.0236(8) -0.0074(7) 0.0040(6) 0.0008(6)
O41 0.0166(5) 0.0199(5) 0.0208(6) 0.0045(5) 0.0049(5) 0.0025(4)
C41 0.0149(7) 0.0188(7) 0.0133(7) 0.0014(6) -0.0033(6) -0.0029(5)
C42 0.0154(7) 0.0201(7) 0.0138(7) 0.0005(6) -0.0027(6) -0.0047(5)
C43 0.0234(8) 0.0279(9) 0.0188(8) 0.0018(7) 0.0028(7) -0.0064(7)
C44 0.0346(10) 0.0267(9) 0.0267(10) 0.0097(8) 0.0010(8) -0.0093(7)
C45 0.0317(9) 0.0193(8) 0.0295(9) 0.0058(7) -0.0054(8) -0.0020(7)
C46 0.0185(8) 0.0215(8) 0.0223(8) 0.0013(7) -0.0037(6) 0.0008(6)
Fe2 0.01061(10) 0.01418(10) 0.01139(11) -0.00091(8) -0.00035(7) 0.00010(7)
C51 0.0174(7) 0.0213(7) 0.0228(8) 0.0000(7) -0.0013(6) -0.0050(6)
N51 0.0131(6) 0.0232(6) 0.0157(6) 0.0009(5) 0.0002(5) -0.0031(5)
N52 0.0127(6) 0.0178(6) 0.0136(6) -0.0002(5) 0.0001(5) -0.0011(5)
C53 0.0151(7) 0.0237(8) 0.0123(7) -0.0021(6) -0.0020(6) 0.0053(6)
C54 0.0167(7) 0.0355(9) 0.0165(8) -0.0035(7) 0.0020(6) 0.0060(6)
C55 0.0137(7) 0.0371(9) 0.0178(8) 0.0022(7) 0.0037(6) 0.0009(6)
O61 0.0214(6) 0.0208(5) 0.0202(6) -0.0060(5) 0.0025(5) -0.0048(4)
C61 0.0246(8) 0.0155(7) 0.0152(7) -0.0006(6) -0.0049(6) 0.0019(6)
C62 0.0219(8) 0.0193(7) 0.0151(7) -0.0023(6) -0.0047(6) 0.0056(6)
C63 0.0324(10) 0.0268(9) 0.0237(9) -0.0069(8) -0.0037(7) 0.0103(7)
C64 0.0517(12) 0.0206(8) 0.0299(10) -0.0098(8) -0.0084(9) 0.0102(8)
C65 0.0503(12) 0.0151(8) 0.0290(10) -0.0012(7) -0.0139(9) -0.0007(7)
C66 0.0345(10) 0.0186(8) 0.0212(8) 0.0014(7) -0.0065(7) -0.0043(7)
C71 0.0322(9) 0.0192(8) 0.0227(8) 0.0043(7) -0.0026(7) -0.0064(7)
N71 0.0208(7) 0.0237(7) 0.0172(7) 0.0041(6) 0.0016(5) -0.0079(5)
N72 0.0156(6) 0.0178(6) 0.0149(6) 0.0020(5) 0.0009(5) -0.0037(5)
C73 0.0098(6) 0.0288(8) 0.0119(7) -0.0010(6) -0.0009(5) -0.0002(6)
C74 0.0122(7) 0.0421(10) 0.0182(8) 0.0010(8) 0.0032(6) -0.0008(7)
C75 0.0195(8) 0.0410(10) 0.0187(8) 0.0044(8) 0.0026(6) -0.0102(7)
O81 0.0187(6) 0.0185(5) 0.0225(6) 0.0038(5) 0.0089(5) 0.0051(4)
C81 0.0152(7) 0.0211(7) 0.0148(7) -0.0002(6) -0.0024(6) 0.0040(6)
C82 0.0142(7) 0.0264(8) 0.0137(7) -0.0010(6) -0.0007(6) 0.0047(6)
C83 0.0288(9) 0.0414(11) 0.0215(8) 0.0026(8) 0.0068(8) 0.0180(8)
C84 0.0627(15) 0.0415(12) 0.0338(11) 0.0042(10) 0.0141(11) 0.0368(11)
C85 0.0643(15) 0.0248(9) 0.0312(11) 0.0071(9) 0.0076(10) 0.0208(10)
C86 0.0351(10) 0.0229(8) 0.0206(8) 0.0053(7) 0.0044(8) 0.0070(7)

loop_
_atom_type_symbol
_atom_type_description
_atom_type_scat_dispersion_real
_atom_type_scat_dispersion_imag
_atom_type_scat_source
C C 0.0033 0.0016 'International Tables Vol C Tables 4.2.6.8 and 6.1.1.4'
H H 0.0000 0.0000 'International Tables Vol C Tables 4.2.6.8 and 6.1.1.4'
Fe Fe 0.3463 0.8444 'International Tables Vol C Tables 4.2.6.8 and 6.1.1.4'
N N 0.0061 0.0033 'International Tables Vol C Tables 4.2.6.8 and 6.1.1.4'
O O 0.0106 0.0060 'International Tables Vol C Tables 4.2.6.8 and 6.1.1.4'

loop_
_geom_angle_atom_site_label_1
_geom_angle_atom_site_label_2
_geom_angle_atom_site_label_3
_geom_angle
_geom_angle_publ_flag
Fe2 O1 Fe1 179.86(9) yes
N32 Fe1 N12 172.76(5) yes
O1 Fe1 O41 118.60(5) yes
O1 Fe1 O21 120.79(5) yes
O41 Fe1 O21 120.59(5) yes
O1 Fe1 N32 93.62(5) yes
O41 Fe1 N32 85.60(5) yes
O21 Fe1 N32 91.83(5) yes
O1 Fe1 N12 93.62(5) yes
O41 Fe1 N12 90.76(5) yes
O21 Fe1 N12 84.63(5) yes
N11 C11 H111 109.5 ?
N11 C11 H112 109.5 ?
H111 C11 H112 109.5 ?
N11 C11 H113 109.5 ?
H111 C11 H113 109.5 ?
H112 C11 H113 109.5 ?
C15 N11 N12 110.94(14) yes
C15 N11 C11 128.34(15) yes
N12 N11 C11 120.62(13) yes
C13 N12 N11 105.89(13) yes
C13 N12 Fe1 127.68(10) yes
N11 N12 Fe1 125.32(10) yes
N12 C13 C14 109.61(14) ?
N12 C13 C22 122.48(14) ?
C14 C13 C22 127.89(15) ?
C15 C14 C13 105.48(15) ?
C15 C14 H14 127.3 ?
C13 C14 H14 127.3 ?
N11 C15 C14 108.08(15) ?
N11 C15 H15 126.0 ?
C14 C15 H15 126.0 ?
C21 O21 Fe1 136.38(10) yes
O21 C21 C26 118.10(14) ?
O21 C21 C22 123.42(14) ?
C26 C21 C22 118.45(14) ?
C23 C22 C21 118.60(15) ?
C23 C22 C13 118.61(15) ?
C21 C22 C13 122.77(14) ?
C24 C23 C22 121.92(17) ?
C24 C23 H23 119.0 ?
C22 C23 H23 119.0 ?
C23 C24 C25 119.41(16) ?
C23 C24 H24 120.3 ?
C25 C24 H24 120.3 ?
C26 C25 C24 120.30(17) ?
C26 C25 H25 119.9 ?
C24 C25 H25 119.9 ?
C25 C26 C21 121.30(16) ?
C25 C26 H26 119.4 ?
C21 C26 H26 119.4 ?
N31 C31 H311 109.5 ?
N31 C31 H312 109.5 ?
H311 C31 H312 109.5 ?
N31 C31 H313 109.5 ?
H311 C31 H313 109.5 ?
H312 C31 H313 109.5 ?
C35 N31 N32 110.65(13) yes
C35 N31 C31 128.22(14) yes
N32 N31 C31 121.13(13) yes
C33 N32 N31 106.24(12) yes
C33 N32 Fe1 127.90(10) yes
N31 N32 Fe1 124.97(10) yes
N32 C33 C34 109.40(14) ?
N32 C33 C42 123.06(14) ?
C34 C33 C42 127.53(15) ?
C35 C34 C33 105.69(15) ?
C35 C34 H34 127.2 ?
C33 C34 H34 127.2 ?
N31 C35 C34 108.03(14) ?
N31 C35 H35 126.0 ?
C34 C35 H35 126.0 ?
C41 O41 Fe1 136.10(10) yes
O41 C41 C46 118.00(14) ?
O41 C41 C42 123.12(14) ?
C46 C41 C42 118.88(14) ?
C43 C42 C41 118.45(15) ?
C43 C42 C33 118.94(14) ?
C41 C42 C33 122.60(14) ?
C44 C43 C42 121.78(16) ?
C44 C43 H43 119.1 ?
C42 C43 H43 119.1 ?
C43 C44 C45 119.37(16) ?
C43 C44 H44 120.3 ?
C45 C44 H44 120.3 ?
C46 C45 C44 120.30(16) ?
C46 C45 H45 119.9 ?
C44 C45 H45 119.9 ?
C45 C46 C41 121.17(16) ?
C45 C46 H46 119.4 ?
C41 C46 H46 119.4 ?
N52 Fe2 N72 172.41(5) yes
O1 Fe2 O61 121.88(5) yes
O1 Fe2 O81 118.62(5) yes
O61 Fe2 O81 119.45(5) yes
O1 Fe2 N52 93.61(5) yes
O61 Fe2 N52 85.31(5) yes
O81 Fe2 N52 93.30(5) yes
O1 Fe2 N72 93.82(5) yes
O61 Fe2 N72 89.45(5) yes
O81 Fe2 N72 84.48(5) yes
N51 C51 H511 109.5 ?
N51 C51 H512 109.5 ?
H511 C51 H512 109.5 ?
N51 C51 H513 109.5 ?
H511 C51 H513 109.5 ?
H512 C51 H513 109.5 ?
C55 N51 N52 110.81(14) yes
C55 N51 C51 127.38(14) yes
N52 N51 C51 121.80(13) yes
C53 N52 N51 106.00(12) yes
C53 N52 Fe2 128.13(11) yes
N51 N52 Fe2 125.31(10) yes
N52 C53 C54 109.60(14) ?
N52 C53 C62 122.34(14) ?
C54 C53 C62 128.05(15) ?
C55 C54 C53 105.27(14) ?
C55 C54 H54 127.4 ?
C53 C54 H54 127.4 ?
N51 C55 C54 108.30(15) ?
N51 C55 H55 125.9 ?
C54 C55 H55 125.9 ?
C61 O61 Fe2 135.93(10) yes
O61 C61 C66 117.91(15) ?
O61 C61 C62 123.09(14) ?
C66 C61 C62 118.99(15) ?
C63 C62 C61 118.41(16) ?
C63 C62 C53 118.51(16) ?
C61 C62 C53 123.01(14) ?
C64 C63 C62 121.63(18) ?
C64 C63 H63 119.2 ?
C62 C63 H63 119.2 ?
C65 C64 C63 119.65(17) ?
C65 C64 H64 120.2 ?
C63 C64 H64 120.2 ?
C64 C65 C66 120.23(17) ?
C64 C65 H65 119.9 ?
C66 C65 H65 119.9 ?
C65 C66 C61 121.04(18) ?
C65 C66 H66 119.5 ?
C61 C66 H66 119.5 ?
N71 C71 H711 109.5 ?
N71 C71 H712 109.5 ?
H711 C71 H712 109.5 ?
N71 C71 H713 109.5 ?
H711 C71 H713 109.5 ?
H712 C71 H713 109.5 ?
C75 N71 N72 111.21(14) yes
C75 N71 C71 127.73(15) yes
N72 N71 C71 120.95(14) yes
C73 N72 N71 105.71(13) yes
C73 N72 Fe2 128.47(10) yes
N71 N72 Fe2 125.42(10) yes
N72 C73 C74 109.65(15) ?
N72 C73 C82 122.32(13) ?
C74 C73 C82 127.94(15) ?
C75 C74 C73 105.47(15) ?
C75 C74 H74 127.3 ?
C73 C74 H74 127.3 ?
N71 C75 C74 107.97(15) ?
N71 C75 H75 126.0 ?
C74 C75 H75 126.0 ?
C81 O81 Fe2 135.69(10) yes
O81 C81 C86 118.44(15) ?
O81 C81 C82 122.97(14) ?
C86 C81 C82 118.59(15) ?
C83 C82 C81 118.71(16) ?
C83 C82 C73 118.25(15) ?
C81 C82 C73 122.97(14) ?
C84 C83 C82 121.69(18) ?
C84 C83 H83 119.2 ?
C82 C83 H83 119.2 ?
C83 C84 C85 119.61(17) ?
C83 C84 H84 120.2 ?
C85 C84 H84 120.2 ?
C86 C85 C84 120.30(18) ?
C86 C85 H85 119.9 ?
C84 C85 H85 119.9 ?
C85 C86 C81 120.97(17) ?
C85 C86 H86 119.5 ?
C81 C86 H86 119.5 ?

loop_
_geom_bond_atom_site_label_1
_geom_bond_atom_site_label_2
_geom_bond_distance
_geom_bond_publ_flag
O1 Fe1 1.7898(11) yes
O1 Fe2 1.7893(11) yes
Fe1 O21 1.9098(11) yes
Fe1 O41 1.8986(11) yes
Fe1 N12 2.1531(13) yes
Fe1 N32 2.1246(13) yes
C11 N11 1.462(2) ?
C11 H111 0.98 ?
C11 H112 0.98 ?
C11 H113 0.98 ?
N11 C15 1.346(2) yes
N11 N12 1.3625(18) yes
N12 C13 1.3519(19) yes
C13 C14 1.411(2) yes
C13 C22 1.470(2) ?
C14 C15 1.370(3) yes
C14 H14 0.95 ?
C15 H15 0.95 ?
O21 C21 1.3291(18) yes
C21 C26 1.413(2) ?
C21 C22 1.420(2) ?
C22 C23 1.407(2) ?
C23 C24 1.384(3) ?
C23 H23 0.95 ?
C24 C25 1.389(3) ?
C24 H24 0.95 ?
C25 C26 1.385(2) ?
C25 H25 0.95 ?
C26 H26 0.95 ?
C31 N31 1.455(2) ?
C31 H311 0.98 ?
C31 H312 0.98 ?
C31 H313 0.98 ?
N31 C35 1.347(2) yes
N31 N32 1.3653(17) yes
N32 C33 1.351(2) yes
C33 C34 1.410(2) yes
C33 C42 1.469(2) ?
C34 C35 1.373(2) yes
C34 H34 0.95 ?
C35 H35 0.95 ?
O41 C41 1.3354(18) yes
C41 C46 1.407(2) ?
C41 C42 1.416(2) ?
C42 C43 1.407(2) ?
C43 C44 1.387(3) ?
C43 H43 0.95 ?
C44 C45 1.388(3) ?
C44 H44 0.95 ?
C45 C46 1.385(2) ?
C45 H45 0.95 ?
C46 H46 0.95 ?
Fe2 O61 1.8993(11) yes
Fe2 O81 1.9094(11) yes
Fe2 N52 2.1273(13) yes
Fe2 N72 2.1580(13) yes
C51 N51 1.456(2) ?
C51 H511 0.98 ?
C51 H512 0.98 ?
C51 H513 0.98 ?
N51 C55 1.344(2) yes
N51 N52 1.3635(17) yes
N52 C53 1.356(2) yes
C53 C54 1.411(2) yes
C53 C62 1.466(2) ?
C54 C55 1.377(2) yes
C54 H54 0.95 ?
C55 H55 0.95 ?
O61 C61 1.3394(19) yes
C61 C66 1.406(2) ?
C61 C62 1.416(2) ?
C62 C63 1.409(2) ?
C63 C64 1.386(3) ?
C63 H63 0.95 ?
C64 C65 1.383(3) ?
C64 H64 0.95 ?
C65 C66 1.389(3) ?
C65 H65 0.95 ?
C66 H66 0.95 ?
C71 N71 1.459(2) ?
C71 H711 0.98 ?
C71 H712 0.98 ?
C71 H713 0.98 ?
N71 C75 1.342(2) yes
N71 N72 1.3626(18) yes
N72 C73 1.352(2) yes
C73 C74 1.411(2) yes
C73 C82 1.470(2) ?
C74 C75 1.371(3) yes
C74 H74 0.95 ?
C75 H75 0.95 ?
O81 C81 1.3316(18) yes
C81 C86 1.404(2) ?
C81 C82 1.417(2) ?
C82 C83 1.403(2) ?
C83 C84 1.374(3) ?
C83 H83 0.95 ?
C84 C85 1.386(3) ?
C84 H84 0.95 ?
C85 C86 1.386(2) ?
C85 H85 0.95 ?
C86 H86 0.95 ?

loop_
_geom_torsion_atom_site_label_1
_geom_torsion_atom_site_label_2
_geom_torsion_atom_site_label_3
_geom_torsion_atom_site_label_4
_geom_torsion
_geom_torsion_publ_flag
C15 N11 N12 C13 -0.28(18) ?
C11 N11 N12 C13 176.33(15) ?
C15 N11 N12 Fe1 -169.00(11) yes
C11 N11 N12 Fe1 7.6(2) yes
N11 N12 C13 C14 -0.07(17) ?
Fe1 N12 C13 C14 168.30(11) yes
N11 N12 C13 C22 178.54(13) ?
Fe1 N12 C13 C22 -13.1(2) yes
N12 C13 C14 C15 0.37(18) ?
C22 C13 C14 C15 -178.13(15) ?
N12 N11 C15 C14 0.53(19) ?
C11 N11 C15 C14 -175.76(16) ?
C13 C14 C15 N11 -0.54(19) ?
Fe1 O21 C21 C22 10.9(2) yes
Fe1 O21 C21 C26 -171.16(11) yes
O21 C21 C22 C23 179.82(15) ?
C26 C21 C22 C23 1.9(2) ?
O21 C21 C22 C13 1.5(2) ?
C26 C21 C22 C13 -176.36(14) ?
N12 C13 C22 C23 -177.26(15) ?
C14 C13 C22 C23 1.1(2) ?
N12 C13 C22 C21 1.0(2) ?
C14 C13 C22 C21 179.36(15) ?
C21 C22 C23 C24 -1.5(3) ?
C13 C22 C23 C24 176.88(16) ?
C22 C23 C24 C25 0.2(3) ?
C23 C24 C25 C26 0.7(3) ?
C24 C25 C26 C21 -0.2(3) ?
O21 C21 C26 C25 -179.16(15) ?
C22 C21 C26 C25 -1.2(2) ?
C35 N31 N32 C33 -0.90(17) ?
C31 N31 N32 C33 179.14(13) ?
C35 N31 N32 Fe1 -170.80(11) yes
C31 N31 N32 Fe1 9.24(19) yes
N31 N32 C33 C34 0.75(17) ?
Fe1 N32 C33 C34 170.25(11) yes
N31 N32 C33 C42 -177.95(13) ?
Fe1 N32 C33 C42 -8.5(2) yes
N32 C33 C34 C35 -0.34(18) ?
C42 C33 C34 C35 178.29(15) ?
N32 N31 C35 C34 0.70(19) ?
C31 N31 C35 C34 -179.34(15) ?
C33 C34 C35 N31 -0.21(19) ?
O1 Fe1 O41 C41 77.53(15) ?
O21 Fe1 O41 C41 -103.73(15) ?
N32 Fe1 O41 C41 -14.20(15) ?
N12 Fe1 O41 C41 172.06(15) ?
Fe1 O41 C41 C42 13.4(2) yes
Fe1 O41 C41 C46 -167.18(12) yes
O41 C41 C42 C43 176.95(14) ?
C46 C41 C42 C43 -2.4(2) ?
O41 C41 C42 C33 -4.0(2) ?
C46 C41 C42 C33 176.66(14) ?
N32 C33 C42 C43 -178.25(15) ?
C34 C33 C42 C43 3.3(2) ?
N32 C33 C42 C41 2.7(2) ?
C34 C33 C42 C41 -175.79(16) ?
C41 C42 C43 C44 1.6(2) ?
C33 C42 C43 C44 -177.48(16) ?
C42 C43 C44 C45 0.0(3) ?
C43 C44 C45 C46 -0.9(3) ?
C44 C45 C46 C41 0.1(3) ?
O41 C41 C46 C45 -177.78(15) ?
C42 C41 C46 C45 1.6(2) ?
C55 N51 N52 C53 -1.28(17) ?
C51 N51 N52 C53 178.38(14) ?
C55 N51 N52 Fe2 -173.29(11) yes
C51 N51 N52 Fe2 6.4(2) yes
N51 N52 C53 C54 0.91(17) ?
Fe2 N52 C53 C54 172.62(11) yes
N51 N52 C53 C62 -179.85(14) ?
Fe2 N52 C53 C62 -8.1(2) yes
N52 C53 C54 C55 -0.23(18) ?
C62 C53 C54 C55 -179.42(15) ?
N52 N51 C55 C54 1.16(19) ?
C51 N51 C55 C54 -178.47(15) ?
C53 C54 C55 N51 -0.55(19) ?
O1 Fe2 O61 C61 75.62(16) ?
O81 Fe2 O61 C61 -106.87(15) ?
N52 Fe2 O61 C61 -15.72(15) ?
N72 Fe2 O61 C61 169.78(15) ?
Fe2 O61 C61 C62 10.3(2) yes
Fe2 O61 C61 C66 -171.22(12) yes
O61 C61 C62 C63 -179.25(15) ?
C66 C61 C62 C63 2.3(2) ?
O61 C61 C62 C53 3.7(2) ?
C66 C61 C62 C53 -174.80(15) ?
N52 C53 C62 C63 179.46(15) ?
C54 C53 C62 C63 -1.4(3) ?
N52 C53 C62 C61 -3.5(2) ?
C54 C53 C62 C61 175.64(16) ?
C61 C62 C63 C64 -1.7(3) ?
C53 C62 C63 C64 175.47(16) ?
C62 C63 C64 C65 -0.4(3) ?
C63 C64 C65 C66 2.0(3) ?
C64 C65 C66 C61 -1.4(3) ?
O61 C61 C66 C65 -179.31(15) ?
C62 C61 C66 C65 -0.8(2) ?
C75 N71 N72 C73 -0.14(18) ?
C71 N71 N72 C73 176.22(14) ?
C75 N71 N72 Fe2 -173.37(11) yes
C71 N71 N72 Fe2 3.0(2) yes
N71 N72 C73 C74 0.22(17) ?
Fe2 N72 C73 C74 173.18(11) yes
N71 N72 C73 C82 -176.48(14) ?
Fe2 N72 C73 C82 -3.5(2) yes
N72 C73 C74 C75 -0.22(18) ?
C82 C73 C74 C75 176.25(16) ?
N72 N71 C75 C74 0.01(19) ?
C71 N71 C75 C74 -176.05(16) ?
C73 C74 C75 N71 0.13(19) ?
Fe2 O81 C81 C82 23.4(2) yes
Fe2 O81 C81 C86 -157.61(13) yes
O81 C81 C82 C83 175.06(16) ?
C86 C81 C82 C83 -3.9(2) ?
O81 C81 C82 C73 -8.2(2) ?
C86 C81 C82 C73 172.82(15) ?
N72 C73 C82 C83 176.71(16) ?
C74 C73 C82 C83 0.6(3) ?
N72 C73 C82 C81 -0.1(2) ?
C74 C73 C82 C81 -176.12(16) ?
C81 C82 C83 C84 3.1(3) ?
C73 C82 C83 C84 -173.79(19) ?
C82 C83 C84 C85 0.3(3) ?
C83 C84 C85 C86 -2.8(4) ?
C84 C85 C86 C81 1.9(3) ?
O81 C81 C86 C85 -177.52(18) ?
C82 C81 C86 C85 1.5(3) ?
